data_7014348
loop_
_publ_author_name
'Zhao, Xiao-Qing'
'Cui, Ping'
'Zhao, Bin'
'Shi, Wei'
'Cheng, Peng'

_publ_section_title
;
 Investigation on structures, luminescent and magnetic properties of
 Ln(III)-M (M = Fe(II)(HS), Co(II)) coordination polymers.
;
_journal_issue 4
_journal_name_full 'Dalton transactions (Cambridge, England : 2003)'
_journal_page_first 805
_journal_page_last 819
_journal_paper_doi 10.1039/c0dt00516a
_journal_volume 40
_journal_year 2011
_chemical_formula_sum 'C42 H44 Fe3 Ho2 N6 O37'
_chemical_formula_weight 1722.24
_chemical_name_systematic
;
?
;
_space_group_IT_number 192
_symmetry_cell_setting hexagonal
_symmetry_space_group_name_Hall '-P 6 2c'
_symmetry_space_group_name_H-M 'P 6/m c c'
_atom_sites_solution_hydrogens geom
_atom_sites_solution_primary direct
_atom_sites_solution_secondary difmap
_audit_creation_method SHELXL-97
_cell_angle_alpha 90.00
_cell_angle_beta 90.00
_cell_angle_gamma 120.00
_cell_formula_units_Z 2
_cell_length_a 15.187(2)
_cell_length_b 15.187(2)
_cell_length_c 15.616(4)
_cell_measurement_reflns_used 976
_cell_measurement_temperature 293(2)
_cell_measurement_theta_max 26.30
_cell_measurement_theta_min 2.68
_cell_volume 3119.2(10)
_computing_cell_refinement 'Bruker SMART'
_computing_data_collection 'Bruker SMART'
_computing_data_reduction 'Bruker SAINT'
_computing_molecular_graphics 'Bruker SHELXTL'
_computing_publication_material 'Bruker SHELXTL'
_computing_structure_refinement 'SHELXL-97 (Sheldrick, 1997)'
_computing_structure_solution 'SHELXS-97 (Sheldrick, 1990)'
_diffrn_ambient_temperature 293(2)
_diffrn_measured_fraction_theta_full 0.994
_diffrn_measured_fraction_theta_max 0.994
_diffrn_measurement_device_type 'CCD area detector'
_diffrn_measurement_method 'phi and omega scans'
_diffrn_radiation_monochromator graphite
_diffrn_radiation_source 'fine-focus sealed tube'
_diffrn_radiation_type MoK\a
_diffrn_radiation_wavelength 0.71073
_diffrn_reflns_av_R_equivalents 0.0599
_diffrn_reflns_av_sigmaI/netI 0.0224
_diffrn_reflns_limit_h_max 18
_diffrn_reflns_limit_h_min -18
_diffrn_reflns_limit_k_max 18
_diffrn_reflns_limit_k_min -18
_diffrn_reflns_limit_l_max 19
_diffrn_reflns_limit_l_min -17
_diffrn_reflns_number 16395
_diffrn_reflns_theta_full 26.41
_diffrn_reflns_theta_max 26.41
_diffrn_reflns_theta_min 2.68
_exptl_absorpt_coefficient_mu 3.289
_exptl_absorpt_correction_T_max 1.000000
_exptl_absorpt_correction_T_min 0.837821
_exptl_absorpt_correction_type multi-scan
_exptl_absorpt_process_details SADABS
_exptl_crystal_colour yellow
_exptl_crystal_density_diffrn 1.834
_exptl_crystal_density_meas ?
_exptl_crystal_density_method 'not measured'
_exptl_crystal_description block
_exptl_crystal_F_000 1692
_exptl_crystal_size_max 0.16
_exptl_crystal_size_mid 0.14
_exptl_crystal_size_min 0.10
_refine_diff_density_max 0.475
_refine_diff_density_min -0.467
_refine_diff_density_rms 0.090
_refine_ls_extinction_method none
_refine_ls_goodness_of_fit_ref 1.147
_refine_ls_hydrogen_treatment constr
_refine_ls_matrix_type full
_refine_ls_number_parameters 77
_refine_ls_number_reflns 1113
_refine_ls_number_restraints 0
_refine_ls_restrained_S_all 1.147
_refine_ls_R_factor_all 0.0409
_refine_ls_R_factor_gt 0.0266
_refine_ls_shift/su_max 0.000
_refine_ls_shift/su_mean 0.000
_refine_ls_structure_factor_coef Fsqd
_refine_ls_weighting_details 'calc w=1/[\s^2^(Fo^2^)+(0.0267P)^2^+6.9797P] where P=(Fo^2^+2Fc^2^)/3'
_refine_ls_weighting_scheme calc
_refine_ls_wR_factor_gt 0.0608
_refine_ls_wR_factor_ref 0.0683
_reflns_number_gt 839
_reflns_number_total 1113
_reflns_threshold_expression >2sigma(I)
_cod_data_source_file C0DT00516A.TXT
_cod_data_source_block 8
_cod_depositor_comments
;
The following automatic conversions were performed:
'_symmetry_cell_setting' value 'Hexagonal' changed to 'hexagonal'
according to '/home/saulius/struct/CIF-dictionaries/cif_core.dic'
dictionary named 'cif_core.dic' version 2.4.1 from 2010-06-29.

Automatic conversion script
Id: cif_fix_enum 1555 2011-01-17 13:19:09Z saulius 

The following automatic conversions were performed:

'_exptl_crystal_density_meas' value 'NONE' was changed to '?' - the
value is perceived as not measured.

Automatic conversion script
Id: cif_fix_values 3008 2015-01-20 13:52:24Z robertas 
;
_cod_original_sg_symbol_H-M P6/mcc
_cod_database_code 7014348

loop_
_symmetry_equiv_pos_as_xyz
'x, y, z'
'-y, x-y, z'
'-x+y, -x, z'
'-x, -y, z'
'y, -x+y, z'
'x-y, x, z'
'y, x, -z+1/2'
'x-y, -y, -z+1/2'
'-x, -x+y, -z+1/2'
'-y, -x, -z+1/2'
'-x+y, y, -z+1/2'
'x, x-y, -z+1/2'
'-x, -y, -z'
'y, -x+y, -z'
'x-y, x, -z'
'x, y, -z'
'-y, x-y, -z'
'-x+y, -x, -z'
'-y, -x, z-1/2'
'-x+y, y, z-1/2'
'x, x-y, z-1/2'
'y, x, z-1/2'
'x-y, -y, z-1/2'
'-x, -x+y, z-1/2'

loop_
_atom_site_label
_atom_site_type_symbol
_atom_site_fract_x
_atom_site_fract_y
_atom_site_fract_z
_atom_site_U_iso_or_equiv
_atom_site_adp_type
_atom_site_occupancy
_atom_site_symmetry_multiplicity
_atom_site_calc_flag
_atom_site_refinement_flags
_atom_site_disorder_assembly
_atom_site_disorder_group
Ho1 Ho 0.3333 0.6667 0.2500 0.01708(14) Uani 1 6 d S . .
Fe2 Fe 0.5000 1.0000 0.0000 0.0178(2) Uani 1 4 d S . .
O1 O 0.3883(2) 0.8002(2) 0.14427(17) 0.0274(7) Uani 1 1 d . . .
O2 O 0.3851(2) 0.9356(2) 0.0916(2) 0.0363(8) Uani 1 1 d . . .
O3 O 0.4868(3) 1.1381(3) 0.0000 0.0279(10) Uani 1 2 d S . .
H3 H 0.5172 1.1735 -0.0415 0.034 Uiso 0.50 1 d PR . .
N1 N 0.23969(16) 0.76031(16) 0.2500 0.0216(9) Uani 1 2 d S . .
C1 C 0.3541(3) 0.8604(3) 0.1390(3) 0.0248(9) Uani 1 1 d . . .
C2 C 0.2662(3) 0.8385(3) 0.1961(3) 0.0246(9) Uani 1 1 d . . .
C3 C 0.2150(4) 0.8914(3) 0.1939(3) 0.0376(12) Uani 1 1 d . . .
H3A H 0.2337 0.9444 0.1553 0.045 Uiso 1 1 d R . .
C4 C 0.1349(2) 0.8651(2) 0.2500 0.0476(17) Uani 1 2 d S . .
H4 H 0.0996 0.9004 0.2500 0.057 Uiso 1 2 d SR . .
O4 O 0.2638(10) 0.0544(13) 0.0000 0.208(7) Uani 1 2 d S . .
O5 O 0.0000 0.0000 0.190(6) 0.32(7) Uani 0.50 6 d SP . .

loop_
_atom_site_aniso_label
_atom_site_aniso_U_11
_atom_site_aniso_U_22
_atom_site_aniso_U_33
_atom_site_aniso_U_23
_atom_site_aniso_U_13
_atom_site_aniso_U_12
Ho1 0.01923(16) 0.01923(16) 0.01277(19) 0.000 0.000 0.00962(8)
Fe2 0.0202(6) 0.0153(4) 0.0139(5) 0.000 0.000 0.0058(6)
O1 0.0322(18) 0.0306(14) 0.0231(13) 0.0097(11) 0.0100(13) 0.0185(14)
O2 0.045(2) 0.0320(18) 0.0357(17) 0.0190(15) 0.0200(16) 0.0223(16)
O3 0.035(2) 0.025(2) 0.026(2) 0.000 0.000 0.016(2)
N1 0.0218(15) 0.0218(15) 0.021(2) 0.002(2) 0.002(2) 0.0104(17)
C1 0.028(2) 0.025(2) 0.0184(19) 0.0030(17) 0.0029(18) 0.0109(19)
C2 0.029(2) 0.023(2) 0.021(2) 0.0055(18) 0.0046(18) 0.0119(19)
C3 0.040(3) 0.031(3) 0.046(3) 0.020(2) 0.015(2) 0.021(2)
C4 0.044(3) 0.044(3) 0.070(5) 0.021(4) 0.021(4) 0.034(3)
O4 0.164(11) 0.40(2) 0.103(8) 0.000 0.000 0.172(14)
O5 0.130(18) 0.130(18) 0.7(2) 0.000 0.000 0.065(9)

loop_
_atom_type_symbol
_atom_type_description
_atom_type_scat_dispersion_real
_atom_type_scat_dispersion_imag
_atom_type_scat_source
C C 0.0033 0.0016 'International Tables Vol C Tables 4.2.6.8 and 6.1.1.4'
H H 0.0000 0.0000 'International Tables Vol C Tables 4.2.6.8 and 6.1.1.4'
N N 0.0061 0.0033 'International Tables Vol C Tables 4.2.6.8 and 6.1.1.4'
O O 0.0106 0.0060 'International Tables Vol C Tables 4.2.6.8 and 6.1.1.4'
Fe Fe 0.3463 0.8444 'International Tables Vol C Tables 4.2.6.8 and 6.1.1.4'
Ho Ho -0.2175 4.6783 'International Tables Vol C Tables 4.2.6.8 and 6.1.1.4'

loop_
_geom_angle_atom_site_label_1
_geom_angle_atom_site_label_2
_geom_angle_atom_site_label_3
_geom_angle
_geom_angle_site_symmetry_1
_geom_angle_site_symmetry_3
_geom_angle_publ_flag
O1 Ho1 O1 145.16(14) 2_665 11 ?
O1 Ho1 O1 86.82(13) 2_665 10_665 ?
O1 Ho1 O1 78.45(10) 11 10_665 ?
O1 Ho1 O1 78.45(10) 2_665 . ?
O1 Ho1 O1 86.82(13) 11 . ?
O1 Ho1 O1 129.43(13) 10_665 . ?
O1 Ho1 O1 129.43(14) 2_665 12_565 ?
O1 Ho1 O1 78.45(10) 11 12_565 ?
O1 Ho1 O1 78.45(10) 10_665 12_565 ?
O1 Ho1 O1 145.16(14) . 12_565 ?
O1 Ho1 O1 78.45(10) 2_665 3_565 ?
O1 Ho1 O1 129.43(14) 11 3_565 ?
O1 Ho1 O1 145.16(14) 10_665 3_565 ?
O1 Ho1 O1 78.45(10) . 3_565 ?
O1 Ho1 O1 86.82(13) 12_565 3_565 ?
O1 Ho1 N1 72.58(7) 2_665 . ?
O1 Ho1 N1 72.58(7) 11 . ?
O1 Ho1 N1 64.72(7) 10_665 . ?
O1 Ho1 N1 64.72(7) . . ?
O1 Ho1 N1 136.59(7) 12_565 . ?
O1 Ho1 N1 136.59(7) 3_565 . ?
O1 Ho1 N1 136.59(7) 2_665 3_565 ?
O1 Ho1 N1 64.72(7) 11 3_565 ?
O1 Ho1 N1 136.59(7) 10_665 3_565 ?
O1 Ho1 N1 72.58(7) . 3_565 ?
O1 Ho1 N1 72.58(7) 12_565 3_565 ?
O1 Ho1 N1 64.72(7) 3_565 3_565 ?
N1 Ho1 N1 120.0 . 3_565 ?
O1 Ho1 N1 64.72(7) 2_665 2_665 ?
O1 Ho1 N1 136.59(7) 11 2_665 ?
O1 Ho1 N1 72.58(7) 10_665 2_665 ?
O1 Ho1 N1 136.59(7) . 2_665 ?
O1 Ho1 N1 64.72(7) 12_565 2_665 ?
O1 Ho1 N1 72.58(7) 3_565 2_665 ?
N1 Ho1 N1 120.0 . 2_665 ?
N1 Ho1 N1 120.0 3_565 2_665 ?
O2 Fe2 O2 180.000(1) 16 4_675 ?
O2 Fe2 O2 93.31(19) 16 13_675 ?
O2 Fe2 O2 86.69(19) 4_675 13_675 ?
O2 Fe2 O2 86.69(19) 16 . ?
O2 Fe2 O2 93.31(19) 4_675 . ?
O2 Fe2 O2 180.0 13_675 . ?
O2 Fe2 O3 89.62(12) 16 . ?
O2 Fe2 O3 90.38(12) 4_675 . ?
O2 Fe2 O3 90.38(12) 13_675 . ?
O2 Fe2 O3 89.62(12) . . ?
O2 Fe2 O3 90.38(12) 16 13_675 ?
O2 Fe2 O3 89.62(12) 4_675 13_675 ?
O2 Fe2 O3 89.62(12) 13_675 13_675 ?
O2 Fe2 O3 90.38(12) . 13_675 ?
O3 Fe2 O3 180.000(1) . 13_675 ?
C1 O1 Ho1 124.0(3) . . ?
C1 O2 Fe2 133.2(3) . . ?
Fe2 O3 H3 109.5 . . ?
C2 N1 C2 119.2(5) . 10_665 ?
C2 N1 Ho1 120.4(2) . . ?
C2 N1 Ho1 120.4(2) 10_665 . ?
O2 C1 O1 127.2(4) . . ?
O2 C1 C2 116.4(4) . . ?
O1 C1 C2 116.4(3) . . ?
N1 C2 C3 121.8(4) . . ?
N1 C2 C1 114.2(3) . . ?
C3 C2 C1 124.0(4) . . ?
C2 C3 C4 119.3(4) . . ?
C2 C3 H3A 120.6 . . ?
C4 C3 H3A 120.1 . . ?
C3 C4 C3 118.6(6) . 10_665 ?
C3 C4 H4 120.7 . . ?
C3 C4 H4 120.7 10_665 . ?

loop_
_geom_bond_atom_site_label_1
_geom_bond_atom_site_label_2
_geom_bond_distance
_geom_bond_site_symmetry_2
_geom_bond_publ_flag
Ho1 O1 2.417(3) 2_665 ?
Ho1 O1 2.417(3) 11 ?
Ho1 O1 2.417(3) 10_665 ?
Ho1 O1 2.417(3) . ?
Ho1 O1 2.417(3) 12_565 ?
Ho1 O1 2.417(3) 3_565 ?
Ho1 N1 2.463(4) . ?
Ho1 N1 2.463(4) 3_565 ?
Ho1 N1 2.463(4) 2_665 ?
Fe2 O2 2.084(3) 16 ?
Fe2 O2 2.084(3) 4_675 ?
Fe2 O2 2.084(3) 13_675 ?
Fe2 O2 2.084(3) . ?
Fe2 O3 2.204(4) . ?
Fe2 O3 2.204(4) 13_675 ?
O1 C1 1.261(5) . ?
O2 C1 1.239(5) . ?
O3 H3 0.8200 . ?
N1 C2 1.343(4) . ?
N1 C2 1.343(4) 10_665 ?
C1 C2 1.499(6) . ?
C2 C3 1.368(6) . ?
C3 C4 1.386(6) . ?
C3 H3A 0.9300 . ?
C4 C3 1.386(6) 10_665 ?
C4 H4 0.9300 . ?

loop_
_geom_torsion_atom_site_label_1
_geom_torsion_atom_site_label_2
_geom_torsion_atom_site_label_3
_geom_torsion_atom_site_label_4
_geom_torsion
_geom_torsion_site_symmetry_1
_geom_torsion_site_symmetry_2
_geom_torsion_site_symmetry_3
_geom_torsion_site_symmetry_4
_geom_torsion_publ_flag
O1 Ho1 O1 C1 81.3(4) 2_665 . . . ?
O1 Ho1 O1 C1 -67.0(3) 11 . . . ?
O1 Ho1 O1 C1 5.2(3) 10_665 . . . ?
O1 Ho1 O1 C1 -131.5(3) 12_565 . . . ?
O1 Ho1 O1 C1 161.7(3) 3_565 . . . ?
N1 Ho1 O1 C1 5.2(3) . . . . ?
N1 Ho1 O1 C1 -131.5(3) 3_565 . . . ?
N1 Ho1 O1 C1 113.0(3) 2_665 . . . ?
O2 Fe2 O2 C1 103.9(4) 16 . . . ?
O2 Fe2 O2 C1 -76.1(4) 4_675 . . . ?
O2 Fe2 O2 C1 6(100) 13_675 . . . ?
O3 Fe2 O2 C1 -166.5(4) . . . . ?
O3 Fe2 O2 C1 13.5(4) 13_675 . . . ?
O1 Ho1 N1 C2 -87.7(2) 2_665 . . . ?
O1 Ho1 N1 C2 92.3(2) 11 . . . ?
O1 Ho1 N1 C2 177.5(2) 10_665 . . . ?
O1 Ho1 N1 C2 -2.5(2) . . . . ?
O1 Ho1 N1 C2 142.8(2) 12_565 . . . ?
O1 Ho1 N1 C2 -37.2(2) 3_565 . . . ?
N1 Ho1 N1 C2 46.6(2) 3_565 . . . ?
N1 Ho1 N1 C2 -133.4(2) 2_665 . . . ?
O1 Ho1 N1 C2 92.3(2) 2_665 . . 10_665 ?
O1 Ho1 N1 C2 -87.7(2) 11 . . 10_665 ?
O1 Ho1 N1 C2 -2.5(2) 10_665 . . 10_665 ?
O1 Ho1 N1 C2 177.5(2) . . . 10_665 ?
O1 Ho1 N1 C2 -37.2(2) 12_565 . . 10_665 ?
O1 Ho1 N1 C2 142.8(2) 3_565 . . 10_665 ?
N1 Ho1 N1 C2 -133.4(2) 3_565 . . 10_665 ?
N1 Ho1 N1 C2 46.6(2) 2_665 . . 10_665 ?
Fe2 O2 C1 O1 0.8(7) . . . . ?
Fe2 O2 C1 C2 -179.0(3) . . . . ?
Ho1 O1 C1 O2 173.1(3) . . . . ?
Ho1 O1 C1 C2 -7.0(5) . . . . ?
C2 N1 C2 C3 -0.7(4) 10_665 . . . ?
Ho1 N1 C2 C3 179.3(4) . . . . ?
C2 N1 C2 C1 -179.7(4) 10_665 . . . ?
Ho1 N1 C2 C1 0.3(4) . . . . ?
O2 C1 C2 N1 -176.0(3) . . . . ?
O1 C1 C2 N1 4.2(5) . . . . ?
O2 C1 C2 C3 5.1(7) . . . . ?
O1 C1 C2 C3 -174.8(4) . . . . ?
N1 C2 C3 C4 1.4(7) . . . . ?
C1 C2 C3 C4 -179.7(4) . . . . ?
C2 C3 C4 C3 -0.7(3) . . . 10_665 ?
